data_7212659
loop_
_publ_author_name
'Mocilac, Pavle'
'Tallon, Mark'
'Lough, Alan J.'
'Gallagher, John F.'

_publ_section_title
;
 Synthesis, structural and conformational analysis of a 3 \\times 3 isomer
 grid based on nine methyl-N-(pyridyl)benzamides
;
_journal_issue 10
_journal_name_full CrystEngComm
_journal_page_first 3080
_journal_paper_doi 10.1039/c002986f
_journal_volume 12
_journal_year 2010
_chemical_formula_moiety 'C13 H12 N2 O'
_chemical_formula_sum 'C13 H12 N2 O'
_chemical_formula_weight 212.25
_chemical_melting_point 402
_chemical_name_common Mop
_chemical_name_systematic
;
?
;
_space_group_IT_number 7
_symmetry_cell_setting monoclinic
_symmetry_space_group_name_Hall 'P -2yc'
_symmetry_space_group_name_H-M 'P 1 c 1'
_atom_sites_solution_hydrogens geom
_atom_sites_solution_primary direct
_atom_sites_solution_secondary difmap
_audit_creation_method SHELXL-97
_cell_angle_alpha 90.00
_cell_angle_beta 111.700(2)
_cell_angle_gamma 90.00
_cell_formula_units_Z 4
_cell_length_a 6.1091(4)
_cell_length_b 25.558(2)
_cell_length_c 7.7455(2)
_cell_measurement_reflns_used 16113
_cell_measurement_temperature 150(2)
_cell_measurement_theta_max 27.5
_cell_measurement_theta_min 2.55
_cell_volume 1123.65(12)
_computing_cell_refinement 'DENZO-SMN (Otwinowski and Minor, 1997)'
_computing_data_collection 'kappaCCD Server software (Nonius, 1997)'
_computing_data_reduction 'DENZO-SMN (Otwinowski and Minor, 1997)'
_computing_molecular_graphics 'PLATON (Spek, 2003)'
_computing_publication_material 'SHELXL97 and PREP8 (Ferguson, 1998)'
_computing_structure_refinement 'SHELXL97 (Sheldrick, 2008) and SORTX (McArdle, 1995)'
_computing_structure_solution 'SHELXS97 (Sheldrick, 2008)'
_diffrn_ambient_temperature 150(2)
_diffrn_measured_fraction_theta_full 0.988
_diffrn_measured_fraction_theta_max 0.988
_diffrn_measurement_device 'Nonius KappaCCD'
_diffrn_measurement_method '\f, \w scans with \k offsets'
_diffrn_radiation_monochromator graphite
_diffrn_radiation_source 'fine-focus sealed X-ray tube'
_diffrn_radiation_type MoK\a
_diffrn_radiation_wavelength 0.71073
_diffrn_reflns_av_R_equivalents 0.0681
_diffrn_reflns_av_sigmaI/netI 0.0690
_diffrn_reflns_limit_h_max 7
_diffrn_reflns_limit_h_min -7
_diffrn_reflns_limit_k_max 30
_diffrn_reflns_limit_k_min -33
_diffrn_reflns_limit_l_max 10
_diffrn_reflns_limit_l_min -9
_diffrn_reflns_number 8309
_diffrn_reflns_theta_full 27.46
_diffrn_reflns_theta_max 27.5
_diffrn_reflns_theta_min 3.19
_diffrn_standards_number 8456
_exptl_absorpt_coefficient_mu 0.081
_exptl_absorpt_correction_T_max 0.993
_exptl_absorpt_correction_T_min 0.837
_exptl_absorpt_correction_type multi-scan
_exptl_absorpt_process_details '(SORTAV; Blessing, 1995)'
_exptl_crystal_colour colourless
_exptl_crystal_density_diffrn 1.255
_exptl_crystal_density_method 'not measured'
_exptl_crystal_description block
_exptl_crystal_F_000 448
_exptl_crystal_size_max 0.50
_exptl_crystal_size_mid 0.15
_exptl_crystal_size_min 0.13
_refine_diff_density_max 0.179
_refine_diff_density_min -0.203
_refine_diff_density_rms 0.044
_refine_ls_extinction_method none
_refine_ls_goodness_of_fit_ref 1.021
_refine_ls_hydrogen_treatment mixed
_refine_ls_matrix_type full
_refine_ls_number_parameters 341
_refine_ls_number_reflns 2545
_refine_ls_number_restraints 6
_refine_ls_restrained_S_all 1.020
_refine_ls_R_factor_all 0.1104
_refine_ls_R_factor_gt 0.0556
_refine_ls_shift/su_max 0.001
_refine_ls_shift/su_mean 0.000
_refine_ls_structure_factor_coef Fsqd
_refine_ls_weighting_details 'w=1/[\s^2^(Fo^2^)+(0.0904P)^2^] where P=(Fo^2^+2Fc^2^)/3'
_refine_ls_weighting_scheme calc
_refine_ls_wR_factor_gt 0.1291
_refine_ls_wR_factor_ref 0.1610
_reflns_number_gt 1491
_reflns_number_total 2545
_reflns_threshold_expression I>2\s(I)
_cod_data_source_file c002986f.txt
_cod_data_source_block Mop-[8-12]
_cod_depositor_comments
;
The following automatic conversions were performed:

'_symmetry_cell_setting' value 'Monoclinic' changed to 'monoclinic'
according to /home/saulius/struct/CIF-dictionaries/cif_core.dic
dictionary named 'cif_core.dic' version 2.4.2 from 2011-04-26.

Automatic conversion script
Id: cif_fix_values 1891 2012-01-12 08:04:46Z andrius 
;
_cod_original_sg_symbol_H-M 'P c'
_cod_database_code 7212659

loop_
_symmetry_equiv_pos_as_xyz
'x, y, z'
'x, -y, z+1/2'

loop_
_atom_site_label
_atom_site_type_symbol
_atom_site_fract_x
_atom_site_fract_y
_atom_site_fract_z
_atom_site_U_iso_or_equiv
_atom_site_adp_type
_atom_site_occupancy
_atom_site_symmetry_multiplicity
_atom_site_calc_flag
_atom_site_refinement_flags
_atom_site_disorder_assembly
_atom_site_disorder_group
O1A O 0.2087(5) 0.33966(15) 0.6745(4) 0.0459(11) Uani 0.899(6) 1 d P A -1
C1A C 0.3646(7) 0.36734(19) 0.7809(5) 0.0337(12) Uani 0.899(6) 1 d P A -1
N1A N 0.3422(6) 0.42067(15) 0.7909(5) 0.0370(12) Uani 0.899(6) 1 d P A -1
H1A H 0.484(8) 0.4400(18) 0.860(6) 0.044 Uiso 0.899(6) 1 d P A -1
C11A C 0.5923(7) 0.34567(17) 0.9079(5) 0.0340(13) Uani 0.899(6) 1 d P A -1
C12A C 0.7304(7) 0.31480(18) 0.8392(5) 0.0360(12) Uani 0.899(6) 1 d P A -1
C13A C 0.9422(8) 0.29503(19) 0.9635(7) 0.0441(14) Uani 0.899(6) 1 d P A -1
H13A H 1.0372 0.2747 0.9199 0.053 Uiso 0.899(6) 1 calc PR A -1
C14A C 1.0130(8) 0.3055(2) 1.1532(6) 0.0514(15) Uani 0.899(6) 1 d P A -1
H14A H 1.1552 0.2922 1.2346 0.062 Uiso 0.899(6) 1 calc PR A -1
C15A C 0.8769(8) 0.3351(2) 1.2213(6) 0.0488(14) Uani 0.899(6) 1 d P A -1
H15A H 0.9244 0.3412 1.3483 0.059 Uiso 0.899(6) 1 calc PR A -1
C16A C 0.6672(8) 0.3560(2) 1.0991(6) 0.0411(13) Uani 0.899(6) 1 d P A -1
H16A H 0.5757 0.3769 1.1441 0.049 Uiso 0.899(6) 1 calc PR A -1
C17A C 0.6585(8) 0.30174(19) 0.6351(6) 0.0468(14) Uani 0.899(6) 1 d P A -1
H17A H 0.5736 0.2693 0.6094 0.070 Uiso 0.899(6) 1 calc PR A -1
H17B H 0.7967 0.2986 0.6046 0.070 Uiso 0.899(6) 1 calc PR A -1
H17C H 0.5597 0.3291 0.5618 0.070 Uiso 0.899(6) 1 calc PR A -1
C21A C 0.1428(7) 0.45014(18) 0.6902(5) 0.0339(12) Uani 0.899(6) 1 d P A -1
C22A C 0.1690(7) 0.50275(18) 0.6568(6) 0.0368(12) Uani 0.899(6) 1 d P A -1
H22A H 0.3186 0.5175 0.6950 0.044 Uiso 0.899(6) 1 calc PR A -1
C23A C -0.0271(7) 0.53311(19) 0.5668(6) 0.0405(13) Uani 0.899(6) 1 d P A -1
H23A H -0.0051 0.5683 0.5470 0.049 Uiso 0.899(6) 1 calc PR A -1
N24A N -0.2484(6) 0.51434(16) 0.5064(5) 0.0438(12) Uani 0.899(6) 1 d P A -1
C25A C -0.2702(7) 0.4636(2) 0.5397(6) 0.0419(14) Uani 0.899(6) 1 d P A -1
H25A H -0.4217 0.4498 0.4996 0.050 Uiso 0.899(6) 1 calc PR A -1
C26A C -0.0854(7) 0.43011(18) 0.6290(6) 0.0406(13) Uani 0.899(6) 1 d P A -1
H26A H -0.1126 0.3951 0.6477 0.049 Uiso 0.899(6) 1 calc PR A -1
O1B O 0.6576(5) 0.16046(11) 0.6060(4) 0.0504(10) Uani 1 1 d . B -1
C1B C 0.8130(7) 0.13242(18) 0.7124(5) 0.0430(12) Uani 1 1 d . B -1
N1B N 0.7904(6) 0.07919(14) 0.7208(5) 0.0421(11) Uani 1 1 d . B -1
H1B H 0.932(8) 0.0600(17) 0.784(6) 0.050 Uiso 1 1 d . C -1
C11B C 1.0414(7) 0.15362(16) 0.8400(5) 0.0406(12) Uani 1 1 d . B -1
C12B C 1.1805(7) 0.18458(17) 0.7714(6) 0.0448(12) Uani 1 1 d . B -1
C13B C 1.3950(7) 0.20364(17) 0.8976(6) 0.0497(13) Uani 1 1 d . B -1
H13B H 1.4919 0.2234 0.8543 0.060 Uiso 1 1 calc R B -1
C14B C 1.4650(8) 0.19334(18) 1.0864(7) 0.0562(14) Uani 1 1 d . B -1
H14B H 1.6070 0.2066 1.1687 0.067 Uiso 1 1 calc R B -1
C15B C 1.3254(8) 0.16370(18) 1.1516(6) 0.0548(14) Uani 1 1 d . B -1
H15B H 1.3720 0.1574 1.2784 0.066 Uiso 1 1 calc R B -1
C16B C 1.1163(8) 0.14316(18) 1.0305(5) 0.0481(13) Uani 1 1 d . B -1
H16B H 1.0247 0.1223 1.0756 0.058 Uiso 1 1 calc R B -1
C17B C 1.1092(8) 0.19926(18) 0.5710(6) 0.0534(13) Uani 1 1 d . B -1
H17D H 1.0235 0.2316 0.5487 0.080 Uiso 1 1 calc R B -1
H17E H 1.0110 0.1723 0.4949 0.080 Uiso 1 1 calc R B -1
H17F H 1.2473 0.2033 0.5410 0.080 Uiso 1 1 calc R B -1
C21B C 0.5913(7) 0.04997(17) 0.6202(5) 0.0422(12) Uani 1 1 d . B -1
C22B C 0.3626(7) 0.06996(17) 0.5576(5) 0.0437(12) Uani 1 1 d . B -1
H22B H 0.3353 0.1049 0.5760 0.052 Uiso 1 1 calc R B -1
C23B C 0.1789(7) 0.03675(18) 0.4681(6) 0.0478(12) Uani 1 1 d . B -1
H23B H 0.0277 0.0508 0.4269 0.057 Uiso 1 1 calc R B -1
N24B N 0.1989(6) -0.01394(14) 0.4353(5) 0.0490(11) Uani 1 1 d . B -1
C25B C 0.4203(8) -0.03260(17) 0.4966(6) 0.0470(12) Uani 1 1 d . B -1
H25B H 0.4415 -0.0679 0.4774 0.056 Uiso 1 1 calc R B -1
C26B C 0.6172(7) -0.00289(17) 0.5858(6) 0.0442(12) Uani 1 1 d . B -1
H26B H 0.7664 -0.0178 0.6230 0.053 Uiso 1 1 calc R B -1
O1C O 0.113(5) 0.3412(10) 0.534(4) 0.039(7) Uiso 0.101(6) 1 d P A -2
C1C C 0.269(7) 0.3636(17) 0.649(6) 0.028(10) Uiso 0.101(6) 1 d P A -2
N1C N 0.229(7) 0.4194(17) 0.638(6) 0.064(12) Uiso 0.101(6) 1 d P A -2
H1C H 0.3535 0.4369 0.7013 0.077 Uiso 0.101(6) 1 calc PR A -2
C11C C 0.499(4) 0.3469(10) 0.771(3) 0.034(5) Uiso 0.101(6) 1 d PG A -2
C12C C 0.640(5) 0.3156(11) 0.708(3) 0.034(5) Uiso 0.101(6) 1 d PGD A -2
C13C C 0.850(5) 0.2955(10) 0.833(4) 0.034(5) Uiso 0.101(6) 1 d PG A -2
H13C H 0.9446 0.2746 0.7912 0.041 Uiso 0.101(6) 1 calc PR A -2
C14C C 0.919(4) 0.3067(11) 1.022(3) 0.034(5) Uiso 0.101(6) 1 d PG A -2
H14C H 1.0596 0.2933 1.1055 0.041 Uiso 0.101(6) 1 calc PR A -2
C15C C 0.778(5) 0.3380(11) 1.085(3) 0.034(5) Uiso 0.101(6) 1 d PG A -2
H15C H 0.8240 0.3454 1.2107 0.041 Uiso 0.101(6) 1 calc PR A -2
C16C C 0.568(5) 0.3581(11) 0.959(4) 0.034(5) Uiso 0.101(6) 1 d PG A -2
H16C H 0.4733 0.3790 1.0016 0.041 Uiso 0.101(6) 1 calc PR A -2
C17C C 0.556(6) 0.3001(14) 0.503(3) 0.035(9) Uiso 0.101(6) 1 d PD A -2
H17G H 0.6838 0.2841 0.4786 0.053 Uiso 0.101(6) 1 calc PR A -2
H17H H 0.5041 0.3306 0.4272 0.053 Uiso 0.101(6) 1 calc PR A -2
H17I H 0.4282 0.2757 0.4757 0.053 Uiso 0.101(6) 1 calc PR A -2
C21C C 0.045(7) 0.4499(16) 0.553(6) 0.041(6) Uiso 0.101(6) 1 d PD A -2
C22C C 0.067(8) 0.5028(17) 0.516(5) 0.041(6) Uiso 0.101(6) 1 d PD A -2
H22C H 0.2161 0.5179 0.5547 0.049 Uiso 0.101(6) 1 calc PR A -2
C23C C -0.120(7) 0.5318(17) 0.426(5) 0.041(6) Uiso 0.101(6) 1 d PD A -2
H23C H -0.0975 0.5667 0.4029 0.049 Uiso 0.101(6) 1 calc PR A -2
N24C N -0.341(6) 0.5130(13) 0.368(5) 0.041(6) Uiso 0.101(6) 1 d PD A -2
C25C C -0.389(7) 0.4600(15) 0.392(6) 0.041(6) Uiso 0.101(6) 1 d PD A -2
H25C H -0.5394 0.4455 0.3425 0.049 Uiso 0.101(6) 1 calc PR A -2
C26C C -0.180(7) 0.4302(17) 0.502(6) 0.041(6) Uiso 0.101(6) 1 d PD A -2
H26C H -0.2000 0.3966 0.5398 0.049 Uiso 0.101(6) 1 calc PR A -2

loop_
_atom_site_aniso_label
_atom_site_aniso_U_11
_atom_site_aniso_U_22
_atom_site_aniso_U_33
_atom_site_aniso_U_23
_atom_site_aniso_U_13
_atom_site_aniso_U_12
O1A 0.0338(19) 0.049(3) 0.046(2) -0.0032(15) 0.0041(16) -0.0021(15)
C1A 0.031(2) 0.036(3) 0.030(2) -0.0011(17) 0.0065(19) -0.0065(19)
N1A 0.0251(18) 0.040(3) 0.040(2) -0.0002(15) 0.0045(17) -0.0028(15)
C11A 0.028(2) 0.036(3) 0.033(3) 0.0003(18) 0.006(2) -0.0022(18)
C12A 0.030(2) 0.036(3) 0.042(3) -0.0024(18) 0.013(2) -0.0059(18)
C13A 0.038(2) 0.040(3) 0.051(3) 0.002(2) 0.013(2) 0.005(2)
C14A 0.034(2) 0.052(4) 0.054(4) 0.009(2) -0.001(2) 0.004(2)
C15A 0.041(3) 0.064(4) 0.031(2) 0.004(2) 0.003(2) 0.002(2)
C16A 0.032(2) 0.053(4) 0.037(3) -0.001(2) 0.010(2) 0.004(2)
C17A 0.050(3) 0.049(4) 0.042(3) -0.003(2) 0.018(2) -0.006(2)
C21A 0.026(2) 0.040(3) 0.029(2) -0.0040(17) 0.0030(18) 0.0008(18)
C22A 0.025(2) 0.044(3) 0.037(3) -0.0024(19) 0.0056(19) -0.0040(18)
C23A 0.035(2) 0.041(3) 0.041(3) 0.0030(19) 0.009(2) 0.001(2)
N24A 0.033(2) 0.046(3) 0.045(3) 0.0033(17) 0.0051(19) 0.0027(17)
C25A 0.023(2) 0.051(4) 0.048(3) 0.002(2) 0.008(2) 0.0026(19)
C26A 0.034(2) 0.043(3) 0.041(3) 0.0022(19) 0.010(2) -0.002(2)
O1B 0.0486(19) 0.040(2) 0.054(2) 0.0038(14) 0.0098(15) 0.0039(14)
C1B 0.047(2) 0.039(3) 0.044(2) -0.0037(18) 0.017(2) -0.001(2)
N1B 0.042(2) 0.034(3) 0.045(2) 0.0024(14) 0.0105(18) 0.0026(15)
C11B 0.045(2) 0.033(3) 0.043(2) -0.0007(17) 0.016(2) 0.0008(18)
C12B 0.050(3) 0.036(3) 0.049(3) -0.0024(18) 0.019(2) 0.0049(19)
C13B 0.051(3) 0.039(3) 0.062(3) -0.0023(19) 0.023(3) -0.009(2)
C14B 0.051(3) 0.047(3) 0.061(3) -0.015(2) 0.010(2) -0.004(2)
C15B 0.062(3) 0.051(3) 0.049(3) -0.004(2) 0.017(2) -0.001(2)
C16B 0.055(3) 0.045(3) 0.043(3) -0.0012(19) 0.017(2) -0.003(2)
C17B 0.062(3) 0.047(3) 0.058(3) 0.004(2) 0.031(2) 0.005(2)
C21B 0.041(2) 0.043(3) 0.040(2) -0.0006(17) 0.0123(19) -0.0033(18)
C22B 0.045(3) 0.037(3) 0.049(3) -0.0027(18) 0.018(2) -0.0005(18)
C23B 0.043(2) 0.047(3) 0.050(3) -0.001(2) 0.014(2) 0.002(2)
N24B 0.049(2) 0.042(3) 0.053(2) -0.0063(16) 0.0146(18) -0.0027(17)
C25B 0.052(3) 0.036(3) 0.049(3) -0.0032(19) 0.014(2) 0.001(2)
C26B 0.044(3) 0.039(3) 0.046(2) -0.0010(18) 0.013(2) 0.0032(18)

loop_
_atom_type_symbol
_atom_type_description
_atom_type_scat_dispersion_real
_atom_type_scat_dispersion_imag
_atom_type_scat_source
C C 0.0033 0.0016 'International Tables Vol C Tables 4.2.6.8 and 6.1.1.4'
H H 0.0000 0.0000 'International Tables Vol C Tables 4.2.6.8 and 6.1.1.4'
N N 0.0061 0.0033 'International Tables Vol C Tables 4.2.6.8 and 6.1.1.4'
O O 0.0106 0.0060 'International Tables Vol C Tables 4.2.6.8 and 6.1.1.4'

loop_
_geom_angle_atom_site_label_1
_geom_angle_atom_site_label_2
_geom_angle_atom_site_label_3
_geom_angle
O1A C1A N1A 122.7(4)
O1A C1A C11A 122.3(4)
N1A C1A C11A 115.0(4)
C1A N1A C21A 125.9(3)
C1A N1A H1A 117(3)
C21A N1A H1A 117(3)
C12A C11A C16A 120.1(4)
C12A C11A C1A 120.6(4)
C16A C11A C1A 119.3(5)
C13A C12A C11A 118.7(4)
C13A C12A C17A 118.6(5)
C11A C12A C17A 122.7(4)
C12A C13A C14A 120.3(5)
C12A C13A H13A 119.8
C14A C13A H13A 119.8
C15A C14A C13A 121.2(4)
C15A C14A H14A 119.4
C13A C14A H14A 119.4
C14A C15A C16A 119.3(4)
C14A C15A H15A 120.4
C16A C15A H15A 120.4
C15A C16A C11A 120.4(5)
C15A C16A H16A 119.8
C11A C16A H16A 119.8
C22A C21A C26A 117.5(4)
C22A C21A N1A 119.2(4)
C26A C21A N1A 123.2(4)
C23A C22A C21A 120.0(4)
C23A C22A H22A 120.0
C21A C22A H22A 120.0
N24A C23A C22A 123.2(4)
N24A C23A H23A 118.4
C22A C23A H23A 118.4
C25A N24A C23A 115.9(4)
N24A C25A C26A 125.2(4)
N24A C25A H25A 117.4
C26A C25A H25A 117.4
C25A C26A C21A 118.2(4)
C25A C26A H26A 120.9
C21A C26A H26A 120.9
O1B C1B N1B 122.9(4)
O1B C1B C11B 122.4(4)
N1B C1B C11B 114.7(4)
C1B N1B C21B 126.0(3)
C1B N1B H1B 116(3)
C21B N1B H1B 117(3)
C16B C11B C12B 120.0(4)
C16B C11B C1B 119.6(4)
C12B C11B C1B 120.4(4)
C11B C12B C13B 118.3(4)
C11B C12B C17B 123.4(4)
C13B C12B C17B 118.3(4)
C14B C13B C12B 120.9(4)
C14B C13B H13B 119.6
C12B C13B H13B 119.6
C15B C14B C13B 120.2(4)
C15B C14B H14B 119.9
C13B C14B H14B 119.9
C14B C15B C16B 120.4(4)
C14B C15B H15B 119.8
C16B C15B H15B 119.8
C15B C16B C11B 120.3(5)
C15B C16B H16B 119.9
C11B C16B H16B 119.9
N1B C21B C22B 123.6(4)
N1B C21B C26B 119.2(4)
C22B C21B C26B 117.2(4)
C23B C22B C21B 118.4(4)
C23B C22B H22B 120.8
C21B C22B H22B 120.8
N24B C23B C22B 125.5(4)
N24B C23B H23B 117.3
C22B C23B H23B 117.3
C23B N24B C25B 115.4(4)
N24B C25B C26B 124.1(4)
N24B C25B H25B 117.9
C26B C25B H25B 117.9
C25B C26B C21B 119.4(4)
C25B C26B H26B 120.3
C21B C26B H26B 120.3
O1C C1C C11C 132(4)
O1C C1C N1C 111(4)
C11C C1C N1C 116(4)
C21C N1C C1C 135(4)
C21C N1C H1C 112.7
C1C N1C H1C 112.7
C12C C11C C16C 120.0
C12C C11C C1C 121(2)
C16C C11C C1C 118(2)
C13C C12C C11C 120.0
C13C C12C C17C 120(2)
C11C C12C C17C 120(2)
C14C C13C C12C 120.0
C14C C13C H13C 120.0
C12C C13C H13C 120.0
C13C C14C C15C 120.0
C13C C14C H14C 120.0
C15C C14C H14C 120.0
C16C C15C C14C 120.0
C16C C15C H15C 120.0
C14C C15C H15C 120.0
C15C C16C C11C 120.0
C15C C16C H16C 120.0
C11C C16C H16C 120.0
C12C C17C H17G 109.5
C12C C17C H17H 109.5
H17G C17C H17H 109.5
C12C C17C H17I 109.5
H17G C17C H17I 109.5
H17H C17C H17I 109.5
N1C C21C C26C 120(4)
N1C C21C C22C 123(4)
C26C C21C C22C 117(4)
C23C C22C C21C 121(4)
C23C C22C H22C 119.4
C21C C22C H22C 119.4
C22C C23C N24C 123(4)
C22C C23C H23C 118.6
N24C C23C H23C 118.6
C23C N24C C25C 122(3)
N24C C25C C26C 113(3)
N24C C25C H25C 123.3
C26C C25C H25C 123.3
C21C C26C C25C 123(4)
C21C C26C H26C 118.6
C25C C26C H26C 118.6

loop_
_geom_bond_atom_site_label_1
_geom_bond_atom_site_label_2
_geom_bond_distance
O1A C1A 1.227(5)
C1A N1A 1.375(6)
C1A C11A 1.482(6)
N1A C21A 1.399(5)
N1A H1A 0.97(5)
C11A C12A 1.396(7)
C11A C16A 1.404(6)
C12A C13A 1.391(6)
C12A C17A 1.513(6)
C13A C14A 1.396(7)
C13A H13A 0.9300
C14A C15A 1.366(7)
C14A H14A 0.9300
C15A C16A 1.387(6)
C15A H15A 0.9300
C16A H16A 0.9300
C17A H17A 0.9600
C17A H17B 0.9600
C17A H17C 0.9600
C21A C22A 1.390(6)
C21A C26A 1.393(6)
C22A C23A 1.380(6)
C22A H22A 0.9300
C23A N24A 1.345(5)
C23A H23A 0.9300
N24A C25A 1.339(6)
C25A C26A 1.381(6)
C25A H25A 0.9300
C26A H26A 0.9300
O1B C1B 1.231(5)
C1B N1B 1.372(5)
C1B C11B 1.482(6)
N1B C21B 1.394(5)
N1B H1B 0.96(4)
C11B C16B 1.400(6)
C11B C12B 1.401(6)
C12B C13B 1.401(6)
C12B C17B 1.496(6)
C13B C14B 1.389(7)
C13B H13B 0.9300
C14B C15B 1.369(6)
C14B H14B 0.9300
C15B C16B 1.379(6)
C15B H15B 0.9300
C16B H16B 0.9300
C17B H17D 0.9600
C17B H17E 0.9600
C17B H17F 0.9600
C21B C22B 1.395(5)
C21B C26B 1.397(6)
C22B C23B 1.373(6)
C22B H22B 0.9300
C23B N24B 1.335(6)
C23B H23B 0.9300
N24B C25B 1.344(5)
C25B C26B 1.373(6)
C25B H25B 0.9300
C26B H26B 0.9300
O1C C1C 1.18(5)
C1C C11C 1.44(4)
C1C N1C 1.44(6)
N1C C21C 1.33(6)
N1C H1C 0.8600
C11C C12C 1.3900
C11C C16C 1.3900
C12C C13C 1.3900
C12C C17C 1.528(10)
C13C C14C 1.3900
C13C H13C 0.9300
C14C C15C 1.3900
C14C H14C 0.9300
C15C C16C 1.3900
C15C H15C 0.9300
C16C H16C 0.9300
C17C H17G 0.9600
C17C H17H 0.9600
C17C H17I 0.9600
C21C C26C 1.38(5)
C21C C22C 1.40(6)
C22C C23C 1.32(6)
C22C H22C 0.9300
C23C N24C 1.35(5)
C23C H23C 0.9300
N24C C25C 1.41(5)
C25C C26C 1.46(6)
C25C H25C 0.9300
C26C H26C 0.9300

loop_
_geom_hbond_atom_site_label_D
_geom_hbond_atom_site_label_H
_geom_hbond_atom_site_label_A
_geom_hbond_distance_DH
_geom_hbond_distance_HA
_geom_hbond_distance_DA
_geom_hbond_angle_DHA
_geom_hbond_site_symmetry_A
_geom_hbond_publ_flag
N1A H1A N24A 0.97(5) 1.99(5) 2.952(5) 174(4) 2_665 yes
N1B H1B N24B 0.96(4) 2.00(4) 2.950(5) 171(4) 2_655 yes
N1C H1C N24C 0.86 2.24 3.10(5) 176 2_665 yes
C15A H15A O1A 0.93 2.48 3.344(5) 154 1_656 yes
C15B H15B O1B 0.93 2.49 3.351(5) 154 1_656 yes
C15C H15C O1C 0.93 2.48 3.32(3) 151 1_656 yes

loop_
_geom_torsion_atom_site_label_1
_geom_torsion_atom_site_label_2
_geom_torsion_atom_site_label_3
_geom_torsion_atom_site_label_4
_geom_torsion
O1A C1A N1A C21A 2.4(7)
C11A C1A N1A C21A -177.9(4)
O1A C1A C11A C12A 54.1(6)
N1A C1A C11A C12A -125.5(5)
O1A C1A C11A C16A -125.1(5)
N1A C1A C11A C16A 55.2(5)
C16A C11A C12A C13A -0.4(7)
C1A C11A C12A C13A -179.6(4)
C16A C11A C12A C17A 179.3(4)
C1A C11A C12A C17A 0.1(7)
C11A C12A C13A C14A 0.7(7)
C17A C12A C13A C14A -179.0(4)
C12A C13A C14A C15A 0.2(7)
C13A C14A C15A C16A -1.4(8)
C14A C15A C16A C11A 1.7(7)
C12A C11A C16A C15A -0.8(7)
C1A C11A C16A C15A 178.5(4)
C1A N1A C21A C22A -155.2(4)
C1A N1A C21A C26A 28.3(7)
C26A C21A C22A C23A 0.4(6)
N1A C21A C22A C23A -176.4(4)
C21A C22A C23A N24A -0.6(6)
C22A C23A N24A C25A 0.5(6)
C23A N24A C25A C26A -0.3(7)
N24A C25A C26A C21A 0.1(7)
C22A C21A C26A C25A -0.1(6)
N1A C21A C26A C25A 176.5(4)
O1B C1B N1B C21B -3.0(6)
C11B C1B N1B C21B 177.8(4)
O1B C1B C11B C16B 125.2(4)
N1B C1B C11B C16B -55.6(5)
O1B C1B C11B C12B -53.9(6)
N1B C1B C11B C12B 125.3(4)
C16B C11B C12B C13B 1.0(6)
C1B C11B C12B C13B -179.9(4)
C16B C11B C12B C17B -177.6(4)
C1B C11B C12B C17B 1.4(6)
C11B C12B C13B C14B -1.8(6)
C17B C12B C13B C14B 177.0(4)
C12B C13B C14B C15B 0.8(7)
C13B C14B C15B C16B 1.0(7)
C14B C15B C16B C11B -1.8(7)
C12B C11B C16B C15B 0.7(7)
C1B C11B C16B C15B -178.3(4)
C1B N1B C21B C22B -27.4(6)
C1B N1B C21B C26B 155.5(4)
N1B C21B C22B C23B -176.6(4)
C26B C21B C22B C23B 0.5(6)
C21B C22B C23B N24B 0.2(6)
C22B C23B N24B C25B -0.1(6)
C23B N24B C25B C26B -0.6(6)
N24B C25B C26B C21B 1.3(7)
N1B C21B C26B C25B 176.1(4)
C22B C21B C26B C25B -1.2(6)
O1C C1C N1C C21C 14(7)
C11C C1C N1C C21C -176(4)
O1C C1C C11C C12C 43(6)
N1C C1C C11C C12C -124(3)
O1C C1C C11C C16C -130(4)
N1C C1C C11C C16C 62(4)
C16C C11C C12C C13C 0.0
C1C C11C C12C C13C -173(3)
C16C C11C C12C C17C 176(3)
C1C C11C C12C C17C 2(3)
C11C C12C C13C C14C 0.0
C17C C12C C13C C14C -176(3)
C12C C13C C14C C15C 0.0
C13C C14C C15C C16C 0.0
C14C C15C C16C C11C 0.0
C12C C11C C16C C15C 0.0
C1C C11C C16C C15C 173(3)
C1C N1C C21C C26C 23(7)
C1C N1C C21C C22C -159(4)
N1C C21C C22C C23C 178(4)
C26C C21C C22C C23C -4(3)
C21C C22C C23C N24C 1(4)
C22C C23C N24C C25C -2(5)
C23C N24C C25C C26C 6(5)
N1C C21C C26C C25C -174(4)
C22C C21C C26C C25C 8(5)
N24C C25C C26C C21C -9(5)
